data_7120964
loop_
_publ_author_name
'Wang, Tong-Lin'
'Liu, Xiao-Jun'
'Huo, Cong-De'
'Wang, Xi-Cun'
'Quan, Zheng-Jun'

_publ_section_title
;
 Base-catalyzed thio-lactamization of 2-(1-arylvinyl)anilines with
 CS<sub>2</sub> for the synthesis of quinoline-2-thiones.
;
_journal_issue 5
_journal_name_full 'Chemical communications (Cambridge, England)'
_journal_page_first 499
_journal_page_last 502
_journal_paper_doi 10.1039/c7cc07633a
_journal_volume 54
_journal_year 2018
_chemical_formula_sum 'C16 H13 N S'
_chemical_formula_weight 251.33
_space_group_crystal_system monoclinic
_space_group_IT_number 14
_space_group_name_Hall '-P 2yn'
_space_group_name_H-M_alt 'P 1 21/n 1'
_symmetry_space_group_name_Hall '-P 2yn'
_symmetry_space_group_name_H-M 'P 1 21/n 1'
_atom_sites_solution_hydrogens geom
_audit_creation_method SHELXL-2013
_audit_update_record
;
2017-09-30 deposited with the CCDC.
2017-12-07 downloaded from the CCDC.
;
_cell_angle_alpha 90
_cell_angle_beta 90.975(4)
_cell_angle_gamma 90
_cell_formula_units_Z 8
_cell_length_a 9.8465(6)
_cell_length_b 10.1124(6)
_cell_length_c 26.1644(16)
_cell_measurement_reflns_used 9875
_cell_measurement_temperature 296(2)
_cell_measurement_theta_max 110.384
_cell_measurement_theta_min 5.880
_cell_volume 2604.9(3)
_computing_cell_refinement 'Bruker SAINT'
_computing_data_collection 'Bruker APEX2'
_computing_data_reduction 'Bruker SAINT'
_computing_molecular_graphics 'Bruker SHELXTL'
_computing_publication_material 'Bruker SHELXTL'
_computing_structure_refinement 'SHELXL-2013 (Sheldrick, 2013)'
_computing_structure_solution 'SHELXS-97 (Sheldrick 2008)'
_diffrn_ambient_temperature 296(2)
_diffrn_measured_fraction_theta_full 0.988
_diffrn_measured_fraction_theta_max 0.969
_diffrn_measurement_device_type 'Bruker APEX-II CCD'
_diffrn_measurement_method '\f and \w scans'
_diffrn_radiation_type GaK\a
_diffrn_radiation_wavelength 1.34139
_diffrn_reflns_av_R_equivalents 0.0647
_diffrn_reflns_av_unetI/netI 0.0456
_diffrn_reflns_Laue_measured_fraction_full 0.988
_diffrn_reflns_Laue_measured_fraction_max 0.969
_diffrn_reflns_limit_h_max 9
_diffrn_reflns_limit_h_min -12
_diffrn_reflns_limit_k_max 12
_diffrn_reflns_limit_k_min -12
_diffrn_reflns_limit_l_max 31
_diffrn_reflns_limit_l_min -32
_diffrn_reflns_number 28392
_diffrn_reflns_point_group_measured_fraction_full 0.988
_diffrn_reflns_point_group_measured_fraction_max 0.969
_diffrn_reflns_theta_full 53.594
_diffrn_reflns_theta_max 54.985
_diffrn_reflns_theta_min 4.151
_exptl_absorpt_coefficient_mu 1.329
_exptl_absorpt_correction_T_max 0.7508
_exptl_absorpt_correction_T_min 0.4996
_exptl_absorpt_correction_type multi-scan
_exptl_absorpt_process_details sadabs
_exptl_crystal_colour green
_exptl_crystal_density_diffrn 1.282
_exptl_crystal_description prismatic
_exptl_crystal_F_000 1056
_exptl_crystal_size_max 0.18
_exptl_crystal_size_mid 0.06
_exptl_crystal_size_min 0.04
_refine_diff_density_max 0.289
_refine_diff_density_min -0.290
_refine_diff_density_rms 0.063
_refine_ls_extinction_coef 0.0056(11)
_refine_ls_extinction_expression Fc^*^=kFc[1+0.001xFc^2^\l^3^/sin(2\q)]^-1/4^
_refine_ls_extinction_method SHELXL
_refine_ls_goodness_of_fit_ref 1.013
_refine_ls_hydrogen_treatment constr
_refine_ls_matrix_type full
_refine_ls_number_parameters 328
_refine_ls_number_reflns 4577
_refine_ls_number_restraints 0
_refine_ls_restrained_S_all 1.013
_refine_ls_R_factor_all 0.1165
_refine_ls_R_factor_gt 0.0840
_refine_ls_shift/su_max 0.001
_refine_ls_shift/su_mean 0.000
_refine_ls_structure_factor_coef Fsqd
_refine_ls_weighting_details 'w=1/[\s^2^(Fo^2^)+(0.0821P)^2^+6.9266P] where P=(Fo^2^+2Fc^2^)/3'
_refine_ls_weighting_scheme calc
_refine_ls_wR_factor_gt 0.2270
_refine_ls_wR_factor_ref 0.2422
_reflns_Friedel_coverage 0.000
_reflns_number_gt 3189
_reflns_number_total 4577
_reflns_threshold_expression 'I > 2\s(I)'
_cod_data_source_file c7cc07633a2.cif
_cod_data_source_block mjr17054_0m
_cod_depositor_comments 'Adding full bibliography for 7120964.cif.'
_cod_database_code 7120964
_shelx_space_group_comment
; 
The symmetry employed for this shelxl refinement is uniquely defined 
by the following loop, which should always be used as a source of 
symmetry information in preference to the above space-group names. 
They are only intended as comments. 
;
_shelxl_version_number 2013-4

loop_
_space_group_symop_operation_xyz
'x, y, z'
'-x+1/2, y+1/2, -z+1/2'
'-x, -y, -z'
'x-1/2, -y-1/2, z-1/2'

loop_
_atom_site_label
_atom_site_type_symbol
_atom_site_fract_x
_atom_site_fract_y
_atom_site_fract_z
_atom_site_U_iso_or_equiv
_atom_site_adp_type
_atom_site_occupancy
_atom_site_site_symmetry_order
_atom_site_calc_flag
_atom_site_refinement_flags_posn
_atom_site_refinement_flags_adp
S1 S -0.30068(15) 0.39834(13) 0.57048(5) 0.0608(5) Uani 1 1 d . .
S2 S 0.80448(15) 0.59238(13) 0.42527(4) 0.0606(5) Uani 1 1 d . .
N1 N -0.1317(4) 0.5961(4) 0.55169(13) 0.0472(9) Uani 1 1 d . .
H1 H -0.1537 0.5827 0.5202 0.057 Uiso 1 1 calc R U
N2 N 0.6280(4) 0.4009(4) 0.44374(13) 0.0460(9) Uani 1 1 d . .
H2A H 0.6466 0.4171 0.4754 0.055 Uiso 1 1 calc R U
C1 C -0.1892(4) 0.5182(4) 0.58692(16) 0.0430(10) Uani 1 1 d . .
C2 C -0.1523(4) 0.5463(4) 0.63898(15) 0.0425(10) Uani 1 1 d . .
H2 H -0.1879 0.4935 0.6646 0.051 Uiso 1 1 calc R U
C3 C -0.0675(4) 0.6467(4) 0.65258(14) 0.0367(9) Uani 1 1 d . .
C4 C -0.0050(4) 0.7247(4) 0.61334(15) 0.0390(10) Uani 1 1 d . .
C5 C -0.0408(4) 0.6951(5) 0.56224(15) 0.0439(10) Uani 1 1 d . .
C6 C 0.0177(6) 0.7657(6) 0.52212(18) 0.0623(15) Uani 1 1 d . .
H6 H -0.0053 0.7460 0.4884 0.075 Uiso 1 1 calc R U
C7 C 0.1086(6) 0.8637(6) 0.53314(18) 0.0638(15) Uani 1 1 d . .
H7 H 0.1463 0.9106 0.5063 0.077 Uiso 1 1 calc R U
C8 C 0.1476(4) 0.8968(5) 0.58355(17) 0.0460(11) Uani 1 1 d . .
C9 C 0.0896(4) 0.8261(4) 0.62223(16) 0.0426(10) Uani 1 1 d . .
H9 H 0.1140 0.8462 0.6558 0.051 Uiso 1 1 calc R U
C10 C 0.2482(5) 1.0049(5) 0.59425(19) 0.0596(13) Uani 1 1 d . .
H10A H 0.2613 1.0142 0.6305 0.089 Uiso 1 1 calc R U
H10B H 0.2144 1.0866 0.5803 0.089 Uiso 1 1 calc R U
H10C H 0.3331 0.9834 0.5788 0.089 Uiso 1 1 calc R U
C11 C -0.0396(4) 0.6727(4) 0.70797(15) 0.0378(9) Uani 1 1 d . .
C12 C -0.0568(5) 0.7972(5) 0.72912(17) 0.0484(11) Uani 1 1 d . .
H12 H -0.0827 0.8680 0.7085 0.058 Uiso 1 1 calc R U
C13 C -0.0352(5) 0.8160(6) 0.78140(18) 0.0572(13) Uani 1 1 d . .
H13 H -0.0473 0.8996 0.7954 0.069 Uiso 1 1 calc R U
C14 C 0.0035(5) 0.7135(6) 0.81239(18) 0.0620(15) Uani 1 1 d . .
H14 H 0.0183 0.7273 0.8472 0.074 Uiso 1 1 calc R U
C15 C 0.0203(5) 0.5906(6) 0.79183(18) 0.0586(14) Uani 1 1 d . .
H15 H 0.0466 0.5208 0.8129 0.070 Uiso 1 1 calc R U
C16 C -0.0011(5) 0.5683(5) 0.74004(17) 0.0508(12) Uani 1 1 d . .
H16 H 0.0101 0.4839 0.7267 0.061 Uiso 1 1 calc R U
C17 C 0.6926(4) 0.4724(5) 0.40826(15) 0.0434(10) Uani 1 1 d . .
C18 C 0.6618(5) 0.4396(5) 0.35635(15) 0.0445(10) Uani 1 1 d . .
H18 H 0.7071 0.4847 0.3308 0.053 Uiso 1 1 calc R U
C19 C 0.5697(4) 0.3460(4) 0.34237(14) 0.0363(9) Uani 1 1 d . .
C20 C 0.5010(4) 0.2734(4) 0.38193(15) 0.0379(9) Uani 1 1 d . .
C21 C 0.5347(5) 0.3040(5) 0.43299(16) 0.0442(10) Uani 1 1 d . .
C22 C 0.4733(6) 0.2359(6) 0.47279(17) 0.0625(15) Uani 1 1 d . .
H22 H 0.4947 0.2571 0.5066 0.075 Uiso 1 1 calc R U
C23 C 0.3821(6) 0.1386(6) 0.46207(18) 0.0667(16) Uani 1 1 d . .
H23 H 0.3422 0.0938 0.4890 0.080 Uiso 1 1 calc R U
C24 C 0.3457(5) 0.1030(5) 0.41154(17) 0.0486(11) Uani 1 1 d . .
C25 C 0.4063(4) 0.1720(4) 0.37279(16) 0.0416(10) Uani 1 1 d . .
H25 H 0.3836 0.1506 0.3392 0.050 Uiso 1 1 calc R U
C26 C 0.2469(6) -0.0058(5) 0.40076(19) 0.0604(14) Uani 1 1 d . .
H26A H 0.2263 -0.0086 0.3648 0.091 Uiso 1 1 calc R U
H26B H 0.1650 0.0098 0.4192 0.091 Uiso 1 1 calc R U
H26C H 0.2858 -0.0887 0.4113 0.091 Uiso 1 1 calc R U
C27 C 0.5421(4) 0.3188(4) 0.28716(14) 0.0371(9) Uani 1 1 d . .
C28 C 0.4108(5) 0.3236(5) 0.26644(16) 0.0453(11) Uani 1 1 d . .
H28 H 0.3376 0.3398 0.2875 0.054 Uiso 1 1 calc R U
C29 C 0.3892(5) 0.3042(5) 0.21446(17) 0.0542(13) Uani 1 1 d . .
H29 H 0.3013 0.3091 0.2010 0.065 Uiso 1 1 calc R U
C30 C 0.4957(5) 0.2777(5) 0.18245(16) 0.0521(12) Uani 1 1 d . .
H30 H 0.4802 0.2638 0.1477 0.063 Uiso 1 1 calc R U
C31 C 0.6252(5) 0.2724(5) 0.20295(16) 0.0521(12) Uani 1 1 d . .
H31 H 0.6979 0.2549 0.1817 0.063 Uiso 1 1 calc R U
C32 C 0.6489(4) 0.2927(5) 0.25437(15) 0.0444(11) Uani 1 1 d . .
H32 H 0.7373 0.2889 0.2674 0.053 Uiso 1 1 calc R U

loop_
_atom_site_aniso_label
_atom_site_aniso_U_11
_atom_site_aniso_U_22
_atom_site_aniso_U_33
_atom_site_aniso_U_23
_atom_site_aniso_U_13
_atom_site_aniso_U_12
S1 0.0810(9) 0.0582(8) 0.0429(7) -0.0021(5) -0.0060(6) -0.0277(7)
S2 0.0809(9) 0.0608(9) 0.0398(6) 0.0000(5) -0.0058(6) -0.0284(7)
N1 0.057(2) 0.054(2) 0.0306(18) 0.0000(16) -0.0038(16) -0.014(2)
N2 0.058(2) 0.050(2) 0.0306(17) -0.0011(16) -0.0007(16) -0.0090(19)
C1 0.048(2) 0.043(2) 0.038(2) -0.0024(19) 0.0001(19) -0.003(2)
C2 0.052(2) 0.044(3) 0.032(2) 0.0012(18) 0.0024(18) -0.006(2)
C3 0.043(2) 0.037(2) 0.0299(19) 0.0000(16) -0.0008(17) 0.0010(19)
C4 0.042(2) 0.041(2) 0.033(2) 0.0004(18) 0.0001(17) 0.0012(19)
C5 0.046(2) 0.052(3) 0.034(2) 0.0006(19) -0.0017(18) -0.007(2)
C6 0.081(4) 0.073(4) 0.033(2) 0.001(2) 0.001(2) -0.029(3)
C7 0.079(4) 0.075(4) 0.038(2) 0.010(2) 0.007(2) -0.029(3)
C8 0.046(2) 0.049(3) 0.043(2) 0.000(2) -0.0006(19) -0.006(2)
C9 0.044(2) 0.048(3) 0.035(2) -0.0008(19) -0.0050(18) -0.006(2)
C10 0.066(3) 0.062(3) 0.051(3) 0.005(2) -0.002(2) -0.019(3)
C11 0.035(2) 0.045(2) 0.034(2) 0.0018(18) -0.0007(16) -0.0054(19)
C12 0.054(3) 0.043(3) 0.048(3) 0.000(2) 0.001(2) -0.001(2)
C13 0.057(3) 0.065(3) 0.049(3) -0.015(2) 0.003(2) -0.009(3)
C14 0.065(3) 0.083(4) 0.038(2) -0.002(3) -0.003(2) -0.028(3)
C15 0.061(3) 0.072(4) 0.043(3) 0.019(2) -0.012(2) -0.015(3)
C16 0.059(3) 0.048(3) 0.045(2) 0.005(2) -0.008(2) -0.011(2)
C17 0.049(2) 0.046(3) 0.035(2) 0.0008(18) -0.0058(18) -0.007(2)
C18 0.051(2) 0.050(3) 0.032(2) 0.0039(19) 0.0026(18) -0.008(2)
C19 0.038(2) 0.040(2) 0.031(2) 0.0007(17) -0.0030(16) -0.0005(18)
C20 0.041(2) 0.039(2) 0.034(2) 0.0016(17) 0.0012(17) 0.0024(19)
C21 0.051(2) 0.045(3) 0.037(2) -0.0023(19) 0.0010(19) -0.006(2)
C22 0.081(4) 0.074(4) 0.033(2) 0.000(2) 0.000(2) -0.029(3)
C23 0.083(4) 0.079(4) 0.038(3) 0.011(2) 0.005(2) -0.029(3)
C24 0.052(3) 0.052(3) 0.042(2) 0.002(2) 0.003(2) -0.006(2)
C25 0.048(2) 0.043(2) 0.034(2) -0.0022(18) -0.0015(18) -0.002(2)
C26 0.069(3) 0.058(3) 0.054(3) 0.001(2) 0.001(2) -0.019(3)
C27 0.041(2) 0.040(2) 0.0302(19) 0.0024(17) 0.0010(17) -0.0059(19)
C28 0.044(2) 0.053(3) 0.039(2) 0.003(2) 0.0007(18) 0.000(2)
C29 0.050(3) 0.066(3) 0.046(3) 0.012(2) -0.011(2) -0.009(2)
C30 0.067(3) 0.062(3) 0.028(2) 0.005(2) -0.001(2) -0.012(3)
C31 0.058(3) 0.063(3) 0.035(2) 0.003(2) 0.011(2) -0.003(3)
C32 0.040(2) 0.057(3) 0.036(2) -0.001(2) -0.0011(18) -0.002(2)

loop_
_atom_type_symbol
_atom_type_description
_atom_type_scat_dispersion_real
_atom_type_scat_dispersion_imag
_atom_type_scat_source
C C 0.0137 0.0067 'International Tables Vol C Tables 4.2.6.8 and 6.1.1.4'
H H 0.0000 0.0000 'International Tables Vol C Tables 4.2.6.8 and 6.1.1.4'
N N 0.0241 0.0134 'International Tables Vol C Tables 4.2.6.8 and 6.1.1.4'
S S 0.2925 0.4295 'International Tables Vol C Tables 4.2.6.8 and 6.1.1.4'

loop_
_geom_angle_atom_site_label_1
_geom_angle_atom_site_label_2
_geom_angle_atom_site_label_3
_geom_angle
C1 N1 C5 124.9(4)
C1 N1 H1 117.5
C5 N1 H1 117.5
C17 N2 C21 124.5(4)
C17 N2 H2A 117.7
C21 N2 H2A 117.7
N1 C1 C2 115.6(4)
N1 C1 S1 121.8(3)
C2 C1 S1 122.6(3)
C3 C2 C1 122.9(4)
C3 C2 H2 118.6
C1 C2 H2 118.6
C2 C3 C4 119.4(4)
C2 C3 C11 119.2(4)
C4 C3 C11 121.4(4)
C9 C4 C5 117.9(4)
C9 C4 C3 124.9(4)
C5 C4 C3 117.2(4)
N1 C5 C6 119.8(4)
N1 C5 C4 119.9(4)
C6 C5 C4 120.2(4)
C7 C6 C5 119.3(4)
C7 C6 H6 120.4
C5 C6 H6 120.4
C6 C7 C8 122.6(4)
C6 C7 H7 118.7
C8 C7 H7 118.7
C9 C8 C7 117.2(4)
C9 C8 C10 121.7(4)
C7 C8 C10 121.2(4)
C8 C9 C4 122.9(4)
C8 C9 H9 118.6
C4 C9 H9 118.6
C8 C10 H10A 109.5
C8 C10 H10B 109.5
H10A C10 H10B 109.5
C8 C10 H10C 109.5
H10A C10 H10C 109.5
H10B C10 H10C 109.5
C12 C11 C16 118.7(4)
C12 C11 C3 121.7(4)
C16 C11 C3 119.6(4)
C11 C12 C13 119.9(5)
C11 C12 H12 120.1
C13 C12 H12 120.1
C14 C13 C12 121.0(5)
C14 C13 H13 119.5
C12 C13 H13 119.5
C15 C14 C13 119.4(5)
C15 C14 H14 120.3
C13 C14 H14 120.3
C14 C15 C16 121.1(5)
C14 C15 H15 119.5
C16 C15 H15 119.5
C15 C16 C11 119.9(5)
C15 C16 H16 120.0
C11 C16 H16 120.0
N2 C17 C18 115.9(4)
N2 C17 S2 121.1(3)
C18 C17 S2 122.9(3)
C19 C18 C17 123.3(4)
C19 C18 H18 118.3
C17 C18 H18 118.3
C18 C19 C20 118.7(4)
C18 C19 C27 120.0(4)
C20 C19 C27 121.4(4)
C21 C20 C25 117.9(4)
C21 C20 C19 117.6(4)
C25 C20 C19 124.5(4)
N2 C21 C22 119.9(4)
N2 C21 C20 120.0(4)
C22 C21 C20 120.2(4)
C23 C22 C21 119.8(4)
C23 C22 H22 120.1
C21 C22 H22 120.1
C22 C23 C24 122.3(4)
C22 C23 H23 118.8
C24 C23 H23 118.8
C25 C24 C23 117.1(4)
C25 C24 C26 121.6(4)
C23 C24 C26 121.3(4)
C24 C25 C20 122.7(4)
C24 C25 H25 118.6
C20 C25 H25 118.6
C24 C26 H26A 109.5
C24 C26 H26B 109.5
H26A C26 H26B 109.5
C24 C26 H26C 109.5
H26A C26 H26C 109.5
H26B C26 H26C 109.5
C32 C27 C28 118.1(4)
C32 C27 C19 120.3(4)
C28 C27 C19 121.5(4)
C29 C28 C27 120.2(4)
C29 C28 H28 119.9
C27 C28 H28 119.9
C30 C29 C28 121.1(4)
C30 C29 H29 119.4
C28 C29 H29 119.4
C31 C30 C29 118.7(4)
C31 C30 H30 120.7
C29 C30 H30 120.7
C30 C31 C32 121.0(4)
C30 C31 H31 119.5
C32 C31 H31 119.5
C31 C32 C27 120.9(4)
C31 C32 H32 119.6
C27 C32 H32 119.6

loop_
_geom_bond_atom_site_label_1
_geom_bond_atom_site_label_2
_geom_bond_distance
S1 C1 1.686(5)
S2 C17 1.693(4)
N1 C1 1.345(6)
N1 C5 1.368(6)
N1 H1 0.8600
N2 C17 1.345(5)
N2 C21 1.368(6)
N2 H2A 0.8600
C1 C2 1.432(6)
C2 C3 1.358(6)
C2 H2 0.9300
C3 C4 1.441(6)
C3 C11 1.494(5)
C4 C9 1.401(6)
C4 C5 1.409(6)
C5 C6 1.401(6)
C6 C7 1.363(7)
C6 H6 0.9300
C7 C8 1.408(6)
C7 H7 0.9300
C8 C9 1.372(6)
C8 C10 1.498(7)
C9 H9 0.9300
C10 H10A 0.9600
C10 H10B 0.9600
C10 H10C 0.9600
C11 C12 1.386(6)
C11 C16 1.397(6)
C12 C13 1.394(6)
C12 H12 0.9300
C13 C14 1.366(8)
C13 H13 0.9300
C14 C15 1.365(8)
C14 H14 0.9300
C15 C16 1.386(6)
C15 H15 0.9300
C16 H16 0.9300
C17 C18 1.426(6)
C18 C19 1.357(6)
C18 H18 0.9300
C19 C20 1.446(6)
C19 C27 1.491(5)
C20 C21 1.406(6)
C20 C25 1.405(6)
C21 C22 1.395(6)
C22 C23 1.359(7)
C22 H22 0.9300
C23 C24 1.410(7)
C23 H23 0.9300
C24 C25 1.375(6)
C24 C26 1.493(7)
C25 H25 0.9300
C26 H26A 0.9600
C26 H26B 0.9600
C26 H26C 0.9600
C27 C32 1.393(6)
C27 C28 1.394(6)
C28 C29 1.387(6)
C28 H28 0.9300
C29 C30 1.379(7)
C29 H29 0.9300
C30 C31 1.377(7)
C30 H30 0.9300
C31 C32 1.377(6)
C31 H31 0.9300
C32 H32 0.9300

loop_
_geom_torsion_atom_site_label_1
_geom_torsion_atom_site_label_2
_geom_torsion_atom_site_label_3
_geom_torsion_atom_site_label_4
_geom_torsion
C5 N1 C1 C2 1.6(7)
C5 N1 C1 S1 179.9(4)
N1 C1 C2 C3 1.6(7)
S1 C1 C2 C3 -176.8(4)
C1 C2 C3 C4 -3.6(7)
C1 C2 C3 C11 177.2(4)
C2 C3 C4 C9 -176.5(4)
C11 C3 C4 C9 2.7(7)
C2 C3 C4 C5 2.6(6)
C11 C3 C4 C5 -178.2(4)
C1 N1 C5 C6 176.9(5)
C1 N1 C5 C4 -2.4(7)
C9 C4 C5 N1 179.4(4)
C3 C4 C5 N1 0.2(6)
C9 C4 C5 C6 0.1(7)
C3 C4 C5 C6 -179.1(4)
N1 C5 C6 C7 -179.7(5)
C4 C5 C6 C7 -0.4(8)
C5 C6 C7 C8 0.5(9)
C6 C7 C8 C9 -0.2(8)
C6 C7 C8 C10 179.8(5)
C7 C8 C9 C4 -0.1(7)
C10 C8 C9 C4 179.8(4)
C5 C4 C9 C8 0.2(7)
C3 C4 C9 C8 179.3(4)
C2 C3 C11 C12 -127.1(5)
C4 C3 C11 C12 53.7(6)
C2 C3 C11 C16 49.9(6)
C4 C3 C11 C16 -129.3(4)
C16 C11 C12 C13 0.2(7)
C3 C11 C12 C13 177.3(4)
C11 C12 C13 C14 0.3(7)
C12 C13 C14 C15 -0.5(8)
C13 C14 C15 C16 0.1(8)
C14 C15 C16 C11 0.5(8)
C12 C11 C16 C15 -0.6(7)
C3 C11 C16 C15 -177.7(4)
C21 N2 C17 C18 -1.8(7)
C21 N2 C17 S2 178.9(4)
N2 C17 C18 C19 2.4(7)
S2 C17 C18 C19 -178.3(4)
C17 C18 C19 C20 -1.3(7)
C17 C18 C19 C27 179.2(4)
C18 C19 C20 C21 -0.4(6)
C27 C19 C20 C21 179.1(4)
C18 C19 C20 C25 -178.4(4)
C27 C19 C20 C25 1.1(6)
C17 N2 C21 C22 -179.8(5)
C17 N2 C21 C20 0.2(7)
C25 C20 C21 N2 179.1(4)
C19 C20 C21 N2 1.0(6)
C25 C20 C21 C22 -0.9(7)
C19 C20 C21 C22 -179.0(4)
N2 C21 C22 C23 -179.1(5)
C20 C21 C22 C23 0.9(8)
C21 C22 C23 C24 -0.2(9)
C22 C23 C24 C25 -0.4(9)
C22 C23 C24 C26 179.0(6)
C23 C24 C25 C20 0.3(7)
C26 C24 C25 C20 -179.0(4)
C21 C20 C25 C24 0.3(7)
C19 C20 C25 C24 178.3(4)
C18 C19 C27 C32 51.9(6)
C20 C19 C27 C32 -127.5(4)
C18 C19 C27 C28 -125.6(5)
C20 C19 C27 C28 54.9(6)
C32 C27 C28 C29 -0.8(7)
C19 C27 C28 C29 176.9(4)
C27 C28 C29 C30 1.1(7)
C28 C29 C30 C31 -0.8(8)
C29 C30 C31 C32 0.1(8)
C30 C31 C32 C27 0.2(8)
C28 C27 C32 C31 0.1(7)
C19 C27 C32 C31 -177.5(4)
